data_2104938
loop_
_publ_author_name
'Siegler, Maxime A.'
'Parkin, Sean'
'Angel, Ross J.'
'Brock, Carolyn Pratt'

_publ_section_title
;
 Detailed study of the phase transition in
 [Ni(H~2~O)~6~](NO~3~)~2~&#x00B7;(15-crown-5)&#x00B7;H~2~O and analysis
 in terms of mean-field theory
;
_journal_issue 2
_journal_name_full 'Acta Crystallographica Section B'
_journal_page_first 130
_journal_page_last 143
_journal_paper_doi 10.1107/S010876811100526X
_journal_volume 67
_journal_year 2011
_chemical_absolute_configuration ad
_chemical_formula_moiety 'C10 H20 O5, H12 Ni O6 2+, 2(N O3 1-), H2 O'
_chemical_formula_sum 'C10 H34 N2 Ni O18'
_chemical_formula_weight 529.10
_chemical_name_common 'hexaquanickel(II) nitrate (15-crown-5) monohydrate'
_chemical_name_systematic 'hexaaquanickel(II) nitrate (15-crown-5) monohydrate'
_space_group_IT_number 4
_symmetry_cell_setting monoclinic
_symmetry_space_group_name_Hall 'P 2yb (1/2*x,y,-1/2*x+z)'
_symmetry_space_group_name_H-M 'B 1 21 1'
_atom_sites_solution_hydrogens difmap
_atom_sites_solution_primary direct
_atom_sites_solution_secondary difmap
_audit_creation_method SHELXL-97
_cell_angle_alpha 90.00
_cell_angle_beta 106.344(1)
_cell_angle_gamma 90.00
_cell_formula_units_Z 8
_cell_length_a 16.2238(2)
_cell_length_b 16.5763(2)
_cell_length_c 17.8917(2)
_cell_measurement_reflns_used 5487
_cell_measurement_temperature 150.0(2)
_cell_measurement_theta_max 27.48
_cell_measurement_theta_min 1.00
_cell_volume 4617.18(10)
_computing_cell_refinement 'SCALEPACK (Otwinowski & Minor, 1997)'
_computing_data_collection 'COLLECT (Nonius, 1998)'
_computing_data_reduction 'DENZO-SMN (Otwinowski & Minor, 1997)'
_computing_molecular_graphics 'XP in SHELXTL (Sheldrick, 2008)'
_computing_publication_material
;
SHELX-97 (Sheldrick, 2008) and local procedures
;
_computing_structure_refinement 'SHELXL-97 (Sheldrick, 2008)'
_computing_structure_solution 'SHELXS-97 (Sheldrick, 2008)'
_diffrn_ambient_temperature 150.0(2)
_diffrn_detector_area_resol_mean 9.1
_diffrn_measured_fraction_theta_full 0.999
_diffrn_measured_fraction_theta_max 0.999
_diffrn_measurement_device_type 'Nonius KappaCCD diffractometer'
_diffrn_measurement_method '\w scans at fixed \c = 55\%'
_diffrn_radiation_monochromator graphite
_diffrn_radiation_source 'fine-focus sealed tube'
_diffrn_radiation_type MoK\a
_diffrn_radiation_wavelength 0.71073
_diffrn_reflns_av_R_equivalents 0.051
_diffrn_reflns_av_sigmaI/netI 0.0330
_diffrn_reflns_limit_h_max 21
_diffrn_reflns_limit_h_min -21
_diffrn_reflns_limit_k_max 21
_diffrn_reflns_limit_k_min -21
_diffrn_reflns_limit_l_max 23
_diffrn_reflns_limit_l_min -23
_diffrn_reflns_number 54058
_diffrn_reflns_theta_full 27.48
_diffrn_reflns_theta_max 27.48
_diffrn_reflns_theta_min 1.50
_diffrn_standards_number 0
_exptl_absorpt_coefficient_mu 0.924
_exptl_absorpt_correction_T_max 0.8972
_exptl_absorpt_correction_T_min 0.7565
_exptl_absorpt_correction_type multi-scan
_exptl_absorpt_process_details 'Scalepack (Otwinowski & Minor, 1997)'
_exptl_crystal_colour 'pale green'
_exptl_crystal_density_diffrn 1.522
_exptl_crystal_density_method 'not measured'
_exptl_crystal_description 'irregular shape'
_exptl_crystal_F_000 2240
_exptl_crystal_size_max 0.32
_exptl_crystal_size_mid 0.15
_exptl_crystal_size_min 0.12
_refine_diff_density_max 0.413
_refine_diff_density_min -0.341
_refine_diff_density_rms 0.048
_refine_ls_abs_structure_details 'Flack H D (1983), Acta Cryst. A39, 876-881'
_refine_ls_abs_structure_Flack -0.001(7)
_refine_ls_extinction_coef 0.00056(7)
_refine_ls_extinction_expression Fc^*^=kFc[1+0.001xFc^2^\l^3^/sin(2\q)]^-1/4^
_refine_ls_extinction_method SHELXL
_refine_ls_goodness_of_fit_ref 1.043
_refine_ls_hydrogen_treatment mixed
_refine_ls_matrix_type full
_refine_ls_number_parameters 648
_refine_ls_number_reflns 10571
_refine_ls_number_restraints 43
_refine_ls_restrained_S_all 1.044
_refine_ls_R_factor_all 0.0434
_refine_ls_R_factor_gt 0.0297
_refine_ls_shift/su_max 0.001
_refine_ls_shift/su_mean 0.000
_refine_ls_structure_factor_coef Fsqd
_refine_ls_weighting_details 'calc w=1/[\s^2^(Fo^2^)+(0.0191P)^2^+4.7405P] where P=(Fo^2^+2Fc^2^)/3'
_refine_ls_weighting_scheme calc
_refine_ls_wR_factor_gt 0.0628
_refine_ls_wR_factor_ref 0.0680
_reflns_number_gt 8637
_reflns_number_total 10571
_reflns_threshold_expression I>2\s(I)
_cod_data_source_file hw5014.cif
_cod_data_source_block 150K_C
_cod_original_cell_volume 4617.18(9)
_cod_original_sg_symbol_H-M 'B 21'
_cod_database_code 2104938

loop_
_symmetry_equiv_pos_as_xyz
'x, y, z'
'-x, y+1/2, -z'
'x+1/2, y, z+1/2'
'-x+1/2, y+1/2, -z+1/2'

loop_
_atom_site_label
_atom_site_type_symbol
_atom_site_fract_x
_atom_site_fract_y
_atom_site_fract_z
_atom_site_U_iso_or_equiv
_atom_site_adp_type
_atom_site_occupancy
_atom_site_symmetry_multiplicity
_atom_site_calc_flag
_atom_site_refinement_flags
_atom_site_disorder_assembly
_atom_site_disorder_group
C1_1 C 0.04279(19) 0.18678(19) 0.04773(16) 0.0404(7) Uani 1 1 d . . .
H1A_1 H 0.0035 0.1450 0.0179 0.049 Uiso 1 1 calc R . .
H1B_1 H 0.1022 0.1723 0.0485 0.049 Uiso 1 1 calc R . .
C2_1 C 0.01982(17) 0.2672(2) 0.01033(16) 0.0376(7) Uani 1 1 d . . .
H2A_1 H 0.0065 0.2617 -0.0469 0.045 Uiso 1 1 calc R . .
H2B_1 H -0.0319 0.2883 0.0227 0.045 Uiso 1 1 calc R . .
C3_1 C 0.06794(18) 0.4050(2) 0.02041(15) 0.0394(7) Uani 1 1 d . . .
H3A_1 H 0.0280 0.4087 -0.0327 0.047 Uiso 1 1 calc R . .
H3B_1 H 0.1206 0.4355 0.0209 0.047 Uiso 1 1 calc R . .
C4_1 C 0.02665(17) 0.44309(18) 0.07703(16) 0.0367(6) Uani 1 1 d . . .
H4A_1 H 0.0147 0.5008 0.0641 0.044 Uiso 1 1 calc R . .
H4B_1 H -0.0284 0.4158 0.0743 0.044 Uiso 1 1 calc R . .
C5_1 C 0.05317(18) 0.47661(17) 0.20994(17) 0.0316(6) Uani 1 1 d . . .
H5A_1 H -0.0088 0.4656 0.2011 0.038 Uiso 1 1 calc R . .
H5B_1 H 0.0609 0.5355 0.2057 0.038 Uiso 1 1 calc R . .
C6_1 C 0.10192(17) 0.44815(17) 0.28827(16) 0.0341(6) Uani 1 1 d . . .
H6A_1 H 0.1643 0.4493 0.2934 0.041 Uiso 1 1 calc R . .
H6B_1 H 0.0906 0.4838 0.3287 0.041 Uiso 1 1 calc R . .
C7_1 C 0.13327(17) 0.32325(18) 0.35919(15) 0.0326(7) Uani 1 1 d . . .
H7A_1 H 0.1326 0.3453 0.4104 0.039 Uiso 1 1 calc R . .
H7B_1 H 0.1924 0.3278 0.3543 0.039 Uiso 1 1 calc R . .
C8_1 C 0.10544(17) 0.23676(19) 0.35264(15) 0.0346(6) Uani 1 1 d . . .
H8A_1 H 0.1404 0.2058 0.3978 0.042 Uiso 1 1 calc R . .
H8B_1 H 0.0444 0.2328 0.3522 0.042 Uiso 1 1 calc R . .
C9_1 C 0.06467(19) 0.13655(17) 0.25221(18) 0.0351(7) Uani 1 1 d . . .
H9A_1 H 0.0045 0.1471 0.2519 0.042 Uiso 1 1 calc R . .
H9B_1 H 0.0856 0.0889 0.2855 0.042 Uiso 1 1 calc R . .
C10_1 C 0.06932(18) 0.12124(16) 0.17150(19) 0.0384(7) Uani 1 1 d . . .
H10A_1 H 0.1296 0.1117 0.1717 0.046 Uiso 1 1 calc R . .
H10B_1 H 0.0351 0.0729 0.1498 0.046 Uiso 1 1 calc R . .
O1_1 O 0.03581(11) 0.19069(11) 0.12499(10) 0.0316(4) Uani 1 1 d . . .
O2_1 O 0.08990(11) 0.32247(12) 0.03792(10) 0.0333(5) Uani 1 1 d . . .
O3_1 O 0.08381(11) 0.43543(11) 0.15310(10) 0.0296(4) Uani 1 1 d . . .
O4_1 O 0.07519(10) 0.36678(11) 0.29842(10) 0.0288(4) Uani 1 1 d . . .
O5_1 O 0.11656(11) 0.20444(11) 0.28157(10) 0.0303(4) Uani 1 1 d . . .
Ni1_1 Ni 0.324165(16) 0.301256(17) 0.197473(15) 0.01505(7) Uani 1 1 d . . .
O6_1 O 0.20214(10) 0.30496(13) 0.20758(10) 0.0244(4) Uani 1 1 d D . .
H6C_1 H 0.1694(17) 0.3407(14) 0.1859(16) 0.037 Uiso 1 1 d D . .
H6D_1 H 0.1731(17) 0.2725(14) 0.2218(16) 0.037 Uiso 1 1 d D . .
O7_1 O 0.44365(10) 0.30908(11) 0.18132(9) 0.0192(3) Uani 1 1 d D . .
H7C_1 H 0.4838(15) 0.3173(15) 0.2203(12) 0.029 Uiso 1 1 d D . .
H7D_1 H 0.4619(16) 0.2732(14) 0.1556(13) 0.029 Uiso 1 1 d D . .
O8_1 O 0.27254(11) 0.32581(11) 0.08194(9) 0.0245(4) Uani 1 1 d D . .
H8C_1 H 0.2180(13) 0.3196(16) 0.0680(16) 0.037 Uiso 1 1 d D . .
H8D_1 H 0.2838(17) 0.3612(16) 0.0567(16) 0.037 Uiso 1 1 d D . .
O9_1 O 0.34021(11) 0.42124(9) 0.23038(10) 0.0226(4) Uani 1 1 d D . .
H9C_1 H 0.3108(17) 0.4498(17) 0.1950(13) 0.034 Uiso 1 1 d D . .
H9D_1 H 0.3356(17) 0.4401(17) 0.2716(12) 0.034 Uiso 1 1 d D . .
O10_1 O 0.37272(10) 0.26975(10) 0.31283(9) 0.0203(3) Uani 1 1 d D . .
H10C_1 H 0.3695(17) 0.3044(14) 0.3429(14) 0.030 Uiso 1 1 d D . .
H10D_1 H 0.3558(17) 0.2257(13) 0.3320(15) 0.030 Uiso 1 1 d D . .
O11_1 O 0.31967(11) 0.18061(10) 0.17142(10) 0.0256(4) Uani 1 1 d D . .
H11C_1 H 0.2965(19) 0.1523(17) 0.2008(14) 0.038 Uiso 1 1 d D . .
H11D_1 H 0.3038(18) 0.1619(17) 0.1274(12) 0.038 Uiso 1 1 d D . .
N1_1 N 0.32354(12) 0.43340(12) 0.43181(11) 0.0216(4) Uani 1 1 d . . .
O12_1 O 0.34754(12) 0.36202(11) 0.43187(10) 0.0352(4) Uani 1 1 d . . .
O13_1 O 0.30077(13) 0.45875(11) 0.48885(10) 0.0331(4) Uani 1 1 d . . .
O14_1 O 0.32051(15) 0.47843(12) 0.37578(11) 0.0395(5) Uani 1 1 d . . .
N2_1 N 0.28199(14) 0.08164(12) 0.34534(12) 0.0275(5) Uani 1 1 d . . .
O15_1 O 0.27134(11) 0.07651(10) 0.27368(9) 0.0268(4) Uani 1 1 d . . .
O16_1 O 0.24494(13) 0.03325(11) 0.37855(10) 0.0356(5) Uani 1 1 d . . .
O17_1 O 0.32995(16) 0.13480(13) 0.38483(12) 0.0471(6) Uani 1 1 d . . .
O18_1 O 0.2542(3) 0.1253(2) 0.02455(19) 0.0414(10) Uani 0.712(7) 1 d PD A 1
O18'_1 O 0.3021(7) 0.1025(6) 0.0385(5) 0.0414(10) Uani 0.288(7) 1 d P A 2
H18C_1 H 0.292(2) 0.127(2) -0.001(2) 0.062 Uiso 1 1 d D . .
H18D_1 H 0.245(2) 0.0750(15) 0.025(2) 0.062 Uiso 1 1 d D . .
C1_2 C 0.52997(18) 0.22698(17) 0.02244(14) 0.0318(6) Uani 1 1 d . . .
H1A_2 H 0.4856 0.1952 -0.0155 0.038 Uiso 1 1 calc R . .
H1B_2 H 0.5870 0.2116 0.0171 0.038 Uiso 1 1 calc R . .
C2_2 C 0.51476(15) 0.31541(17) 0.00685(14) 0.0278(6) Uani 1 1 d . . .
H2A_2 H 0.4982 0.3255 -0.0500 0.033 Uiso 1 1 calc R . .
H2B_2 H 0.4674 0.3340 0.0274 0.033 Uiso 1 1 calc R . .
C3_2 C 0.57826(18) 0.44385(17) 0.04542(15) 0.0344(6) Uani 1 1 d . . .
H3A_2 H 0.5382 0.4609 -0.0048 0.041 Uiso 1 1 calc R . .
H3B_2 H 0.6336 0.4719 0.0514 0.041 Uiso 1 1 calc R . .
C4_2 C 0.54202(17) 0.46858(17) 0.11111(16) 0.0328(6) Uani 1 1 d . . .
H4A_2 H 0.5378 0.5281 0.1130 0.039 Uiso 1 1 calc R . .
H4B_2 H 0.4838 0.4457 0.1028 0.039 Uiso 1 1 calc R . .
C5_2 C 0.57503(18) 0.46791(17) 0.24914(17) 0.0325(7) Uani 1 1 d . . .
H5A_2 H 0.5122 0.4639 0.2405 0.039 Uiso 1 1 calc R . .
H5B_2 H 0.5919 0.5252 0.2589 0.039 Uiso 1 1 calc R . .
C6_2 C 0.62062(16) 0.41769(17) 0.31770(15) 0.0315(6) Uani 1 1 d . . .
H6A_2 H 0.6818 0.4114 0.3193 0.038 Uiso 1 1 calc R . .
H6B_2 H 0.6178 0.4441 0.3665 0.038 Uiso 1 1 calc R . .
C7_2 C 0.62884(16) 0.27909(18) 0.35900(14) 0.0299(6) Uani 1 1 d . . .
H7A_2 H 0.6279 0.2871 0.4136 0.036 Uiso 1 1 calc R . .
H7B_2 H 0.6893 0.2807 0.3573 0.036 Uiso 1 1 calc R . .
C8_2 C 0.58938(17) 0.19961(17) 0.32954(14) 0.0287(6) Uani 1 1 d . . .
H8A_2 H 0.6159 0.1560 0.3663 0.034 Uiso 1 1 calc R . .
H8B_2 H 0.5269 0.2005 0.3240 0.034 Uiso 1 1 calc R . .
C9_2 C 0.55212(17) 0.12480(16) 0.20940(16) 0.0283(6) Uani 1 1 d . . .
H9A_2 H 0.4917 0.1312 0.2101 0.034 Uiso 1 1 calc R . .
H9B_2 H 0.5724 0.0708 0.2304 0.034 Uiso 1 1 calc R . .
C10_2 C 0.55871(18) 0.13299(16) 0.12792(16) 0.0302(6) Uani 1 1 d . . .
H10A_2 H 0.6193 0.1278 0.1274 0.036 Uiso 1 1 calc R . .
H10B_2 H 0.5247 0.0902 0.0944 0.036 Uiso 1 1 calc R . .
O1_2 O 0.52605(11) 0.21102(10) 0.09969(9) 0.0262(4) Uani 1 1 d . . .
O2_2 O 0.59155(10) 0.35862(12) 0.04382(9) 0.0279(4) Uani 1 1 d . . .
O3_2 O 0.59745(11) 0.43943(10) 0.18194(10) 0.0277(4) Uani 1 1 d . . .
O4_2 O 0.58024(11) 0.34119(11) 0.31044(10) 0.0289(4) Uani 1 1 d . . .
O5_2 O 0.60441(10) 0.18625(10) 0.25551(9) 0.0253(4) Uani 1 1 d . . .
Ni2_2 Ni 0.824031(17) 0.297270(16) 0.195777(15) 0.01465(7) Uani 1 1 d . . .
O6_2 O 0.70185(9) 0.29990(13) 0.20757(9) 0.0223(3) Uani 1 1 d D . .
H6C_2 H 0.6667(17) 0.3375(14) 0.1922(16) 0.033 Uiso 1 1 d D . .
H6D_2 H 0.6712(17) 0.2651(14) 0.2204(16) 0.033 Uiso 1 1 d D . .
O7_2 O 0.94286(9) 0.30427(12) 0.17856(9) 0.0190(3) Uani 1 1 d D . .
H7C_2 H 0.9790(16) 0.3228(14) 0.2155(13) 0.029 Uiso 1 1 d D . .
H7D_2 H 0.9650(16) 0.2663(14) 0.1621(14) 0.029 Uiso 1 1 d D . .
O8_2 O 0.77016(11) 0.32781(11) 0.08127(9) 0.0232(4) Uani 1 1 d D . .
H8C_2 H 0.7204(13) 0.3289(17) 0.0675(16) 0.035 Uiso 1 1 d D . .
H8D_2 H 0.7910(16) 0.3640(16) 0.0572(16) 0.035 Uiso 1 1 d D . .
O9_2 O 0.84366(11) 0.41485(9) 0.23358(9) 0.0219(3) Uani 1 1 d D . .
H9C_2 H 0.8193(16) 0.4523(16) 0.2023(13) 0.033 Uiso 1 1 d D . .
H9D_2 H 0.8404(17) 0.4268(17) 0.2779(12) 0.033 Uiso 1 1 d D . .
O10_2 O 0.87407(10) 0.26328(10) 0.31088(9) 0.0204(3) Uani 1 1 d D . .
H10C_2 H 0.8583(16) 0.2952(14) 0.3447(14) 0.031 Uiso 1 1 d D . .
H10D_2 H 0.8591(17) 0.2189(13) 0.3246(15) 0.031 Uiso 1 1 d D . .
O11_2 O 0.81734(11) 0.17765(10) 0.16725(10) 0.0244(4) Uani 1 1 d D . .
H11C_2 H 0.8000(19) 0.1468(17) 0.1962(14) 0.037 Uiso 1 1 d D . .
H11D_2 H 0.7941(18) 0.1622(17) 0.1232(12) 0.037 Uiso 1 1 d D . .
N1_2 N 0.83167(12) 0.42413(13) 0.43346(11) 0.0246(4) Uani 1 1 d . . .
O12_2 O 0.82459(11) 0.34966(10) 0.42197(10) 0.0280(4) Uani 1 1 d . . .
O13_2 O 0.81963(14) 0.45261(12) 0.49403(10) 0.0388(5) Uani 1 1 d . . .
O14_2 O 0.85017(16) 0.46823(13) 0.38495(11) 0.0494(6) Uani 1 1 d . . .
N2_2 N 0.76712(13) 0.08166(12) 0.33526(12) 0.0249(4) Uani 1 1 d . . .
O15_2 O 0.76081(11) 0.07462(10) 0.26450(9) 0.0282(4) Uani 1 1 d . . .
O16_2 O 0.72646(12) 0.03578(10) 0.36694(10) 0.0310(4) Uani 1 1 d . . .
O17_2 O 0.81434(14) 0.13515(12) 0.37569(11) 0.0409(5) Uani 1 1 d . . .
O18_2 O 0.7440(2) 0.11849(14) 0.02320(14) 0.0637(7) Uani 1 1 d D . .
H18C_2 H 0.8026(17) 0.091(2) 0.035(3) 0.096 Uiso 1 1 d D . .
H18D_2 H 0.720(2) 0.0710(19) 0.022(2) 0.096 Uiso 1 1 d D . .

loop_
_atom_site_aniso_label
_atom_site_aniso_U_11
_atom_site_aniso_U_22
_atom_site_aniso_U_33
_atom_site_aniso_U_23
_atom_site_aniso_U_13
_atom_site_aniso_U_12
C1_1 0.0339(16) 0.0524(19) 0.0368(16) -0.0212(14) 0.0128(13) -0.0008(14)
C2_1 0.0222(14) 0.067(2) 0.0229(13) -0.0102(13) 0.0053(11) -0.0014(13)
C3_1 0.0327(15) 0.058(2) 0.0278(14) 0.0141(14) 0.0092(12) 0.0077(14)
C4_1 0.0295(14) 0.0384(16) 0.0429(16) 0.0136(13) 0.0111(12) 0.0100(12)
C5_1 0.0306(15) 0.0222(14) 0.0493(18) -0.0066(13) 0.0231(14) -0.0018(12)
C6_1 0.0302(14) 0.0342(15) 0.0427(16) -0.0181(13) 0.0182(12) -0.0118(12)
C7_1 0.0240(14) 0.054(2) 0.0200(12) -0.0051(12) 0.0061(11) -0.0010(12)
C8_1 0.0288(14) 0.0538(18) 0.0246(14) 0.0121(12) 0.0131(11) 0.0097(13)
C9_1 0.0307(15) 0.0210(14) 0.0527(19) 0.0100(13) 0.0100(14) -0.0010(12)
C10_1 0.0287(15) 0.0217(14) 0.060(2) -0.0078(13) 0.0043(13) 0.0031(11)
O1_1 0.0296(10) 0.0302(10) 0.0373(10) -0.0087(8) 0.0135(8) 0.0055(8)
O2_1 0.0223(9) 0.0539(13) 0.0228(9) 0.0004(8) 0.0048(7) 0.0035(8)
O3_1 0.0246(9) 0.0290(10) 0.0373(10) -0.0009(8) 0.0122(8) 0.0035(8)
O4_1 0.0210(9) 0.0370(10) 0.0285(10) -0.0059(8) 0.0072(7) -0.0061(8)
O5_1 0.0271(9) 0.0317(10) 0.0352(10) 0.0058(8) 0.0139(8) -0.0010(8)
Ni1_1 0.01384(14) 0.01708(16) 0.01497(13) 0.00009(12) 0.00528(10) -0.00026(12)
O6_1 0.0140(8) 0.0336(10) 0.0276(9) 0.0101(9) 0.0088(7) 0.0014(8)
O7_1 0.0137(8) 0.0232(10) 0.0214(8) -0.0031(7) 0.0062(6) 0.0014(7)
O8_1 0.0213(9) 0.0340(10) 0.0183(8) 0.0074(7) 0.0058(7) -0.0022(7)
O9_1 0.0270(9) 0.0189(9) 0.0236(9) -0.0015(7) 0.0097(7) 0.0006(7)
O10_1 0.0234(9) 0.0209(8) 0.0166(8) 0.0001(6) 0.0055(7) 0.0014(7)
O11_1 0.0371(10) 0.0211(9) 0.0213(9) -0.0025(7) 0.0126(8) -0.0067(7)
N1_1 0.0206(10) 0.0250(11) 0.0189(10) -0.0022(8) 0.0050(8) -0.0034(8)
O12_1 0.0443(12) 0.0315(11) 0.0279(9) -0.0002(8) 0.0071(8) 0.0162(9)
O13_1 0.0519(12) 0.0291(10) 0.0242(9) 0.0017(8) 0.0206(9) 0.0052(9)
O14_1 0.0682(15) 0.0302(11) 0.0261(10) 0.0016(8) 0.0228(10) -0.0064(10)
N2_1 0.0359(12) 0.0216(11) 0.0258(11) 0.0006(9) 0.0101(9) -0.0018(9)
O15_1 0.0356(10) 0.0266(9) 0.0206(9) 0.0016(7) 0.0120(8) 0.0013(8)
O16_1 0.0561(13) 0.0293(10) 0.0293(9) -0.0016(8) 0.0249(9) -0.0127(9)
O17_1 0.0716(15) 0.0342(12) 0.0291(11) -0.0011(9) 0.0038(10) -0.0254(11)
O18_1 0.068(3) 0.0322(18) 0.0283(15) -0.0079(13) 0.0202(18) -0.0150(17)
O18'_1 0.068(3) 0.0322(18) 0.0283(15) -0.0079(13) 0.0202(18) -0.0150(17)
C1_2 0.0329(15) 0.0406(16) 0.0229(13) -0.0084(11) 0.0093(11) -0.0037(12)
C2_2 0.0175(12) 0.0435(17) 0.0201(11) 0.0028(11) 0.0015(10) -0.0030(11)
C3_2 0.0358(15) 0.0329(15) 0.0325(14) 0.0113(12) 0.0065(12) -0.0007(12)
C4_2 0.0308(15) 0.0253(14) 0.0390(15) 0.0059(12) 0.0046(12) 0.0068(11)
C5_2 0.0267(15) 0.0249(14) 0.0512(18) -0.0112(13) 0.0194(13) -0.0037(11)
C6_2 0.0266(14) 0.0348(15) 0.0338(14) -0.0169(12) 0.0098(11) -0.0104(11)
C7_2 0.0214(13) 0.0485(19) 0.0202(12) 0.0013(12) 0.0066(10) 0.0025(12)
C8_2 0.0258(13) 0.0396(15) 0.0246(13) 0.0079(12) 0.0134(11) 0.0055(11)
C9_2 0.0234(13) 0.0186(13) 0.0429(16) 0.0044(12) 0.0093(12) -0.0001(11)
C10_2 0.0320(15) 0.0171(12) 0.0424(16) -0.0047(12) 0.0119(12) 0.0035(11)
O1_2 0.0307(9) 0.0259(9) 0.0252(9) -0.0026(7) 0.0133(7) 0.0048(7)
O2_2 0.0225(9) 0.0342(10) 0.0247(9) 0.0040(8) 0.0028(7) 0.0011(8)
O3_2 0.0235(9) 0.0270(10) 0.0324(9) -0.0001(8) 0.0074(7) 0.0035(7)
O4_2 0.0201(9) 0.0308(10) 0.0342(10) -0.0062(8) 0.0049(7) -0.0030(7)
O5_2 0.0249(9) 0.0252(9) 0.0290(9) 0.0023(7) 0.0130(7) -0.0011(7)
Ni2_2 0.01397(14) 0.01583(15) 0.01493(13) 0.00090(12) 0.00535(10) 0.00022(12)
O6_2 0.0142(8) 0.0263(9) 0.0290(8) 0.0078(9) 0.0103(7) 0.0017(8)
O7_2 0.0142(8) 0.0228(9) 0.0216(8) -0.0038(8) 0.0075(6) 0.0001(7)
O8_2 0.0187(9) 0.0331(10) 0.0178(8) 0.0072(7) 0.0050(7) 0.0002(7)
O9_2 0.0287(9) 0.0181(8) 0.0208(9) 0.0005(7) 0.0098(7) 0.0010(7)
O10_2 0.0224(9) 0.0207(8) 0.0173(8) 0.0017(7) 0.0041(7) -0.0008(7)
O11_2 0.0350(10) 0.0189(9) 0.0211(9) -0.0012(7) 0.0106(8) -0.0040(7)
N1_2 0.0234(11) 0.0296(12) 0.0193(10) -0.0005(9) 0.0035(8) -0.0044(9)
O12_2 0.0313(10) 0.0247(9) 0.0275(9) 0.0007(7) 0.0074(8) -0.0008(7)
O13_2 0.0626(13) 0.0349(11) 0.0233(9) -0.0024(8) 0.0193(9) 0.0034(10)
O14_2 0.0878(18) 0.0362(12) 0.0294(11) -0.0018(9) 0.0252(11) -0.0272(12)
N2_2 0.0316(11) 0.0189(10) 0.0254(11) 0.0036(8) 0.0098(9) -0.0002(9)
O15_2 0.0377(10) 0.0260(9) 0.0250(9) 0.0028(7) 0.0154(8) 0.0037(8)
O16_2 0.0463(11) 0.0235(9) 0.0283(9) -0.0001(7) 0.0191(8) -0.0100(8)
O17_2 0.0559(13) 0.0315(11) 0.0307(11) -0.0016(9) 0.0044(10) -0.0217(10)
O18_2 0.110(2) 0.0479(15) 0.0364(12) -0.0136(11) 0.0251(14) -0.0201(14)

loop_
_atom_type_symbol
_atom_type_description
_atom_type_scat_dispersion_real
_atom_type_scat_dispersion_imag
_atom_type_scat_source
C C 0.0033 0.0016 'International Tables Vol C Tables 4.2.6.8 and 6.1.1.4'
H H 0.0000 0.0000 'International Tables Vol C Tables 4.2.6.8 and 6.1.1.4'
N N 0.0061 0.0033 'International Tables Vol C Tables 4.2.6.8 and 6.1.1.4'
O O 0.0106 0.0060 'International Tables Vol C Tables 4.2.6.8 and 6.1.1.4'
Ni Ni 0.3393 1.1124 'International Tables Vol C Tables 4.2.6.8 and 6.1.1.4'

loop_
_geom_angle_atom_site_label_1
_geom_angle_atom_site_label_2
_geom_angle_atom_site_label_3
_geom_angle
_geom_angle_site_symmetry_1
_geom_angle_site_symmetry_3
_geom_angle_publ_flag
O1_1 C1_1 C2_1 108.5(2) . . ?
O1_1 C1_1 H1A_1 110.0 . . ?
C2_1 C1_1 H1A_1 110.0 . . ?
O1_1 C1_1 H1B_1 110.0 . . ?
C2_1 C1_1 H1B_1 110.0 . . ?
H1A_1 C1_1 H1B_1 108.4 . . ?
O2_1 C2_1 C1_1 110.0(2) . . ?
O2_1 C2_1 H2A_1 109.7 . . ?
C1_1 C2_1 H2A_1 109.7 . . ?
O2_1 C2_1 H2B_1 109.7 . . ?
C1_1 C2_1 H2B_1 109.7 . . ?
H2A_1 C2_1 H2B_1 108.2 . . ?
O2_1 C3_1 C4_1 112.7(2) . . ?
O2_1 C3_1 H3A_1 109.0 . . ?
C4_1 C3_1 H3A_1 109.0 . . ?
O2_1 C3_1 H3B_1 109.0 . . ?
C4_1 C3_1 H3B_1 109.0 . . ?
H3A_1 C3_1 H3B_1 107.8 . . ?
O3_1 C4_1 C3_1 108.3(2) . . ?
O3_1 C4_1 H4A_1 110.0 . . ?
C3_1 C4_1 H4A_1 110.0 . . ?
O3_1 C4_1 H4B_1 110.0 . . ?
C3_1 C4_1 H4B_1 110.0 . . ?
H4A_1 C4_1 H4B_1 108.4 . . ?
O3_1 C5_1 C6_1 108.8(2) . . ?
O3_1 C5_1 H5A_1 109.9 . . ?
C6_1 C5_1 H5A_1 109.9 . . ?
O3_1 C5_1 H5B_1 109.9 . . ?
C6_1 C5_1 H5B_1 109.9 . . ?
H5A_1 C5_1 H5B_1 108.3 . . ?
O4_1 C6_1 C5_1 108.5(2) . . ?
O4_1 C6_1 H6A_1 110.0 . . ?
C5_1 C6_1 H6A_1 110.0 . . ?
O4_1 C6_1 H6B_1 110.0 . . ?
C5_1 C6_1 H6B_1 110.0 . . ?
H6A_1 C6_1 H6B_1 108.4 . . ?
O4_1 C7_1 C8_1 107.8(2) . . ?
O4_1 C7_1 H7A_1 110.1 . . ?
C8_1 C7_1 H7A_1 110.1 . . ?
O4_1 C7_1 H7B_1 110.1 . . ?
C8_1 C7_1 H7B_1 110.1 . . ?
H7A_1 C7_1 H7B_1 108.5 . . ?
O5_1 C8_1 C7_1 108.4(2) . . ?
O5_1 C8_1 H8A_1 110.0 . . ?
C7_1 C8_1 H8A_1 110.0 . . ?
O5_1 C8_1 H8B_1 110.0 . . ?
C7_1 C8_1 H8B_1 110.0 . . ?
H8A_1 C8_1 H8B_1 108.4 . . ?
O5_1 C9_1 C10_1 108.0(2) . . ?
O5_1 C9_1 H9A_1 110.1 . . ?
C10_1 C9_1 H9A_1 110.1 . . ?
O5_1 C9_1 H9B_1 110.1 . . ?
C10_1 C9_1 H9B_1 110.1 . . ?
H9A_1 C9_1 H9B_1 108.4 . . ?
O1_1 C10_1 C9_1 108.1(2) . . ?
O1_1 C10_1 H10A_1 110.1 . . ?
C9_1 C10_1 H10A_1 110.1 . . ?
O1_1 C10_1 H10B_1 110.1 . . ?
C9_1 C10_1 H10B_1 110.1 . . ?
H10A_1 C10_1 H10B_1 108.4 . . ?
C1_1 O1_1 C10_1 114.0(2) . . ?
C3_1 O2_1 C2_1 114.3(2) . . ?
C4_1 O3_1 C5_1 112.1(2) . . ?
C7_1 O4_1 C6_1 114.4(2) . . ?
C9_1 O5_1 C8_1 114.5(2) . . ?
O6_1 Ni1_1 O8_1 87.24(7) . . ?
O6_1 Ni1_1 O7_1 173.88(8) . . ?
O8_1 Ni1_1 O7_1 88.82(7) . . ?
O6_1 Ni1_1 O11_1 94.38(8) . . ?
O8_1 Ni1_1 O11_1 89.20(7) . . ?
O7_1 Ni1_1 O11_1 90.24(7) . . ?
O6_1 Ni1_1 O10_1 91.48(7) . . ?
O8_1 Ni1_1 O10_1 176.53(7) . . ?
O7_1 Ni1_1 O10_1 92.71(6) . . ?
O11_1 Ni1_1 O10_1 87.68(7) . . ?
O6_1 Ni1_1 O9_1 89.62(8) . . ?
O8_1 Ni1_1 O9_1 94.56(7) . . ?
O7_1 Ni1_1 O9_1 86.03(7) . . ?
O11_1 Ni1_1 O9_1 174.65(7) . . ?
O10_1 Ni1_1 O9_1 88.65(7) . . ?
Ni1_1 O6_1 H6C_1 120(2) . . ?
Ni1_1 O6_1 H6D_1 133(2) . . ?
H6C_1 O6_1 H6D_1 106(2) . . ?
Ni1_1 O7_1 H7C_1 116.6(18) . . ?
Ni1_1 O7_1 H7D_1 121.3(17) . . ?
H7C_1 O7_1 H7D_1 105(2) . . ?
Ni1_1 O8_1 H8C_1 111.6(18) . . ?
Ni1_1 O8_1 H8D_1 129(2) . . ?
H8C_1 O8_1 H8D_1 108(2) . . ?
Ni1_1 O9_1 H9C_1 109(2) . . ?
Ni1_1 O9_1 H9D_1 126(2) . . ?
H9C_1 O9_1 H9D_1 107(2) . . ?
Ni1_1 O10_1 H10C_1 114.5(19) . . ?
Ni1_1 O10_1 H10D_1 121.8(17) . . ?
H10C_1 O10_1 H10D_1 104(2) . . ?
Ni1_1 O11_1 H11C_1 112.6(19) . . ?
Ni1_1 O11_1 H11D_1 125(2) . . ?
H11C_1 O11_1 H11D_1 108(2) . . ?
O14_1 N1_1 O12_1 120.9(2) . . ?
O14_1 N1_1 O13_1 120.2(2) . . ?
O12_1 N1_1 O13_1 118.82(19) . . ?
O15_1 N2_1 O16_1 120.0(2) . . ?
O15_1 N2_1 O17_1 120.8(2) . . ?
O16_1 N2_1 O17_1 119.3(2) . . ?
H18C_1 O18_1 H18D_1 101(3) . . ?
H18C_1 O18'_1 H18D_1 94(3) . . ?
O1_2 C1_2 C2_2 108.2(2) . . ?
O1_2 C1_2 H1A_2 110.1 . . ?
C2_2 C1_2 H1A_2 110.1 . . ?
O1_2 C1_2 H1B_2 110.1 . . ?
C2_2 C1_2 H1B_2 110.1 . . ?
H1A_2 C1_2 H1B_2 108.4 . . ?
O2_2 C2_2 C1_2 109.1(2) . . ?
O2_2 C2_2 H2A_2 109.9 . . ?
C1_2 C2_2 H2A_2 109.9 . . ?
O2_2 C2_2 H2B_2 109.9 . . ?
C1_2 C2_2 H2B_2 109.9 . . ?
H2A_2 C2_2 H2B_2 108.3 . . ?
O2_2 C3_2 C4_2 112.2(2) . . ?
O2_2 C3_2 H3A_2 109.2 . . ?
C4_2 C3_2 H3A_2 109.2 . . ?
O2_2 C3_2 H3B_2 109.2 . . ?
C4_2 C3_2 H3B_2 109.2 . . ?
H3A_2 C3_2 H3B_2 107.9 . . ?
O3_2 C4_2 C3_2 108.4(2) . . ?
O3_2 C4_2 H4A_2 110.0 . . ?
C3_2 C4_2 H4A_2 110.0 . . ?
O3_2 C4_2 H4B_2 110.0 . . ?
C3_2 C4_2 H4B_2 110.0 . . ?
H4A_2 C4_2 H4B_2 108.4 . . ?
O3_2 C5_2 C6_2 108.8(2) . . ?
O3_2 C5_2 H5A_2 109.9 . . ?
C6_2 C5_2 H5A_2 109.9 . . ?
O3_2 C5_2 H5B_2 109.9 . . ?
C6_2 C5_2 H5B_2 109.9 . . ?
H5A_2 C5_2 H5B_2 108.3 . . ?
O4_2 C6_2 C5_2 108.3(2) . . ?
O4_2 C6_2 H6A_2 110.0 . . ?
C5_2 C6_2 H6A_2 110.0 . . ?
O4_2 C6_2 H6B_2 110.0 . . ?
C5_2 C6_2 H6B_2 110.0 . . ?
H6A_2 C6_2 H6B_2 108.4 . . ?
O4_2 C7_2 C8_2 108.2(2) . . ?
O4_2 C7_2 H7A_2 110.1 . . ?
C8_2 C7_2 H7A_2 110.1 . . ?
O4_2 C7_2 H7B_2 110.1 . . ?
C8_2 C7_2 H7B_2 110.1 . . ?
H7A_2 C7_2 H7B_2 108.4 . . ?
O5_2 C8_2 C7_2 107.2(2) . . ?
O5_2 C8_2 H8A_2 110.3 . . ?
C7_2 C8_2 H8A_2 110.3 . . ?
O5_2 C8_2 H8B_2 110.3 . . ?
C7_2 C8_2 H8B_2 110.3 . . ?
H8A_2 C8_2 H8B_2 108.5 . . ?
O5_2 C9_2 C10_2 107.7(2) . . ?
O5_2 C9_2 H9A_2 110.2 . . ?
C10_2 C9_2 H9A_2 110.2 . . ?
O5_2 C9_2 H9B_2 110.2 . . ?
C10_2 C9_2 H9B_2 110.2 . . ?
H9A_2 C9_2 H9B_2 108.5 . . ?
O1_2 C10_2 C9_2 107.7(2) . . ?
O1_2 C10_2 H10A_2 110.2 . . ?
C9_2 C10_2 H10A_2 110.2 . . ?
O1_2 C10_2 H10B_2 110.2 . . ?
C9_2 C10_2 H10B_2 110.2 . . ?
H10A_2 C10_2 H10B_2 108.5 . . ?
C1_2 O1_2 C10_2 113.32(19) . . ?
C2_2 O2_2 C3_2 112.82(19) . . ?
C4_2 O3_2 C5_2 113.1(2) . . ?
C6_2 O4_2 C7_2 115.25(19) . . ?
C9_2 O5_2 C8_2 114.63(19) . . ?
O7_2 Ni2_2 O11_2 90.20(7) . . ?
O7_2 Ni2_2 O8_2 89.45(7) . . ?
O11_2 Ni2_2 O8_2 90.70(7) . . ?
O7_2 Ni2_2 O6_2 174.78(8) . . ?
O11_2 Ni2_2 O6_2 93.52(8) . . ?
O8_2 Ni2_2 O6_2 86.85(7) . . ?
O7_2 Ni2_2 O9_2 86.00(7) . . ?
O11_2 Ni2_2 O9_2 173.57(7) . . ?
O8_2 Ni2_2 O9_2 94.44(7) . . ?
O6_2 Ni2_2 O9_2 90.61(8) . . ?
O7_2 Ni2_2 O10_2 92.46(6) . . ?
O11_2 Ni2_2 O10_2 87.86(7) . . ?
O8_2 Ni2_2 O10_2 177.61(7) . . ?
O6_2 Ni2_2 O10_2 91.34(6) . . ?
O9_2 Ni2_2 O10_2 87.12(7) . . ?
Ni2_2 O6_2 H6C_2 124.8(19) . . ?
Ni2_2 O6_2 H6D_2 132.9(18) . . ?
H6C_2 O6_2 H6D_2 102(2) . . ?
Ni2_2 O7_2 H7C_2 113.3(19) . . ?
Ni2_2 O7_2 H7D_2 122.6(19) . . ?
H7C_2 O7_2 H7D_2 107(2) . . ?
Ni2_2 O8_2 H8C_2 116(2) . . ?
Ni2_2 O8_2 H8D_2 123.7(18) . . ?
H8C_2 O8_2 H8D_2 110(2) . . ?
Ni2_2 O9_2 H9C_2 118.2(19) . . ?
Ni2_2 O9_2 H9D_2 119.5(19) . . ?
H9C_2 O9_2 H9D_2 108(2) . . ?
Ni2_2 O10_2 H10C_2 114.0(17) . . ?
Ni2_2 O10_2 H10D_2 118.0(18) . . ?
H10C_2 O10_2 H10D_2 99(2) . . ?
Ni2_2 O11_2 H11C_2 116(2) . . ?
Ni2_2 O11_2 H11D_2 122(2) . . ?
H11C_2 O11_2 H11D_2 105(2) . . ?
O14_2 N1_2 O13_2 121.0(2) . . ?
O14_2 N1_2 O12_2 119.9(2) . . ?
O13_2 N1_2 O12_2 119.1(2) . . ?
O16_2 N2_2 O15_2 120.2(2) . . ?
O16_2 N2_2 O17_2 119.0(2) . . ?
O15_2 N2_2 O17_2 120.8(2) . . ?
H18C_2 O18_2 H18D_2 89(2) . . ?

loop_
_geom_bond_atom_site_label_1
_geom_bond_atom_site_label_2
_geom_bond_distance
_geom_bond_site_symmetry_2
_geom_bond_publ_flag
C1_1 O1_1 1.420(3) . ?
C1_1 C2_1 1.491(4) . ?
C1_1 H1A_1 0.9900 . ?
C1_1 H1B_1 0.9900 . ?
C2_1 O2_1 1.435(3) . ?
C2_1 H2A_1 0.9900 . ?
C2_1 H2B_1 0.9900 . ?
C3_1 O2_1 1.426(3) . ?
C3_1 C4_1 1.502(4) . ?
C3_1 H3A_1 0.9900 . ?
C3_1 H3B_1 0.9900 . ?
C4_1 O3_1 1.421(3) . ?
C4_1 H4A_1 0.9900 . ?
C4_1 H4B_1 0.9900 . ?
C5_1 O3_1 1.425(3) . ?
C5_1 C6_1 1.479(4) . ?
C5_1 H5A_1 0.9900 . ?
C5_1 H5B_1 0.9900 . ?
C6_1 O4_1 1.444(3) . ?
C6_1 H6A_1 0.9900 . ?
C6_1 H6B_1 0.9900 . ?
C7_1 O4_1 1.419(3) . ?
C7_1 C8_1 1.498(4) . ?
C7_1 H7A_1 0.9900 . ?
C7_1 H7B_1 0.9900 . ?
C8_1 O5_1 1.437(3) . ?
C8_1 H8A_1 0.9900 . ?
C8_1 H8B_1 0.9900 . ?
C9_1 O5_1 1.415(3) . ?
C9_1 C10_1 1.489(4) . ?
C9_1 H9A_1 0.9900 . ?
C9_1 H9B_1 0.9900 . ?
C10_1 O1_1 1.435(3) . ?
C10_1 H10A_1 0.9900 . ?
C10_1 H10B_1 0.9900 . ?
Ni1_1 O6_1 2.0389(15) . ?
Ni1_1 O8_1 2.0410(16) . ?
Ni1_1 O7_1 2.0429(15) . ?
Ni1_1 O11_1 2.0501(17) . ?
Ni1_1 O10_1 2.0587(15) . ?
Ni1_1 O9_1 2.0697(16) . ?
O6_1 H6C_1 0.82(2) . ?
O6_1 H6D_1 0.80(2) . ?
O7_1 H7C_1 0.82(2) . ?
O7_1 H7D_1 0.85(2) . ?
O8_1 H8C_1 0.86(2) . ?
O8_1 H8D_1 0.79(2) . ?
O9_1 H9C_1 0.83(2) . ?
O9_1 H9D_1 0.82(2) . ?
O10_1 H10C_1 0.80(2) . ?
O10_1 H10D_1 0.88(2) . ?
O11_1 H11C_1 0.87(2) . ?
O11_1 H11D_1 0.82(2) . ?
N1_1 O14_1 1.240(3) . ?
N1_1 O12_1 1.245(3) . ?
N1_1 O13_1 1.252(2) . ?
N2_1 O15_1 1.248(3) . ?
N2_1 O16_1 1.248(3) . ?
N2_1 O17_1 1.254(3) . ?
O18_1 H18C_1 0.85(2) . ?
O18_1 H18D_1 0.85(2) . ?
O18'_1 H18C_1 0.79(3) . ?
O18'_1 H18D_1 1.00(3) . ?
C1_2 O1_2 1.426(3) . ?
C1_2 C2_2 1.499(4) . ?
C1_2 H1A_2 0.9900 . ?
C1_2 H1B_2 0.9900 . ?
C2_2 O2_2 1.428(3) . ?
C2_2 H2A_2 0.9900 . ?
C2_2 H2B_2 0.9900 . ?
C3_2 O2_2 1.431(3) . ?
C3_2 C4_2 1.511(4) . ?
C3_2 H3A_2 0.9900 . ?
C3_2 H3B_2 0.9900 . ?
C4_2 O3_2 1.417(3) . ?
C4_2 H4A_2 0.9900 . ?
C4_2 H4B_2 0.9900 . ?
C5_2 O3_2 1.431(3) . ?
C5_2 C6_2 1.495(4) . ?
C5_2 H5A_2 0.9900 . ?
C5_2 H5B_2 0.9900 . ?
C6_2 O4_2 1.416(3) . ?
C6_2 H6A_2 0.9900 . ?
C6_2 H6B_2 0.9900 . ?
C7_2 O4_2 1.432(3) . ?
C7_2 C8_2 1.494(4) . ?
C7_2 H7A_2 0.9900 . ?
C7_2 H7B_2 0.9900 . ?
C8_2 O5_2 1.430(3) . ?
C8_2 H8A_2 0.9900 . ?
C8_2 H8B_2 0.9900 . ?
C9_2 O5_2 1.430(3) . ?
C9_2 C10_2 1.498(4) . ?
C9_2 H9A_2 0.9900 . ?
C9_2 H9B_2 0.9900 . ?
C10_2 O1_2 1.435(3) . ?
C10_2 H10A_2 0.9900 . ?
C10_2 H10B_2 0.9900 . ?
Ni2_2 O7_2 2.0394(15) . ?
Ni2_2 O11_2 2.0427(17) . ?
Ni2_2 O8_2 2.0517(16) . ?
Ni2_2 O6_2 2.0521(15) . ?
Ni2_2 O9_2 2.0583(16) . ?
Ni2_2 O10_2 2.0681(15) . ?
O6_2 H6C_2 0.84(2) . ?
O6_2 H6D_2 0.84(2) . ?
O7_2 H7C_2 0.81(2) . ?
O7_2 H7D_2 0.82(2) . ?
O8_2 H8C_2 0.78(2) . ?
O8_2 H8D_2 0.86(2) . ?
O9_2 H9C_2 0.85(2) . ?
O9_2 H9D_2 0.83(2) . ?
O10_2 H10C_2 0.89(2) . ?
O10_2 H10D_2 0.83(2) . ?
O11_2 H11C_2 0.83(2) . ?
O11_2 H11D_2 0.81(2) . ?
N1_2 O14_2 1.235(3) . ?
N1_2 O13_2 1.247(3) . ?
N1_2 O12_2 1.251(3) . ?
N2_2 O16_2 1.243(2) . ?
N2_2 O15_2 1.247(3) . ?
N2_2 O17_2 1.259(3) . ?
O18_2 H18C_2 1.02(2) . ?
O18_2 H18D_2 0.87(2) . ?

loop_
_geom_hbond_atom_site_label_D
_geom_hbond_atom_site_label_H
_geom_hbond_atom_site_label_A
_geom_hbond_distance_DH
_geom_hbond_distance_HA
_geom_hbond_distance_DA
_geom_hbond_angle_DHA
_geom_hbond_site_symmetry_A
O6_1 H6C_1 O3_1 0.82(2) 2.07(2) 2.874(3) 169(3) .
O6_1 H6D_1 O5_1 0.80(2) 1.95(2) 2.737(2) 166(3) .
O7_1 H7C_1 O4_2 0.82(2) 1.95(2) 2.766(2) 177(3) .
O7_1 H7D_1 O1_2 0.85(2) 1.93(2) 2.768(2) 166(2) .
O8_1 H8C_1 O2_1 0.86(2) 2.00(2) 2.844(2) 172(3) .
O8_1 H8D_1 O13_2 0.79(2) 2.06(2) 2.855(3) 177(3) 3_454
O9_1 H9C_1 O16_1 0.83(2) 1.95(2) 2.764(2) 169(3) 4
O9_1 H9D_1 O14_1 0.82(2) 2.05(2) 2.870(3) 175(3) .
O10_1 H10C_1 O12_1 0.80(2) 1.97(2) 2.744(2) 162(3) .
O10_1 H10D_1 O17_1 0.88(2) 1.89(2) 2.766(3) 173(3) .
O11_1 H11C_1 O15_1 0.87(2) 1.94(2) 2.783(2) 166(3) .
O11_1 H11D_1 O18_1 0.82(2) 1.89(2) 2.703(4) 173(3) .
O6_2 H6C_2 O3_2 0.84(2) 2.01(2) 2.827(3) 166(3) .
O6_2 H6D_2 O5_2 0.84(2) 1.91(2) 2.747(2) 177(3) .
O7_2 H7C_2 O4_1 0.81(2) 1.97(2) 2.773(2) 174(3) 1_655
O7_2 H7D_2 O1_1 0.82(2) 1.94(2) 2.748(2) 169(3) 1_655
O8_2 H8C_2 O2_2 0.78(2) 2.07(2) 2.831(2) 166(3) .
O8_2 H8D_2 O13_1 0.86(2) 2.02(2) 2.856(2) 162(3) 3_554
O9_2 H9C_2 O16_2 0.85(2) 1.87(2) 2.719(2) 176(3) 4_655
O9_2 H9D_2 O14_2 0.83(2) 2.00(2) 2.823(3) 170(3) .
O10_2 H10C_2 O12_2 0.89(2) 1.86(2) 2.746(2) 173(3) .
O10_2 H10D_2 O17_2 0.83(2) 1.91(2) 2.725(3) 164(2) .
O11_2 H11C_2 O15_2 0.83(2) 1.94(2) 2.772(2) 179(3) .
O11_2 H11D_2 O18_2 0.81(2) 1.89(2) 2.701(3) 176(3) .
O18_2 H18D_2 O13_2 0.87(2) 2.06(3) 2.923(3) 169(4) 4_645

loop_
_geom_torsion_atom_site_label_1
_geom_torsion_atom_site_label_2
_geom_torsion_atom_site_label_3
_geom_torsion_atom_site_label_4
_geom_torsion
_geom_torsion_site_symmetry_1
_geom_torsion_site_symmetry_2
_geom_torsion_site_symmetry_3
_geom_torsion_site_symmetry_4
_geom_torsion_publ_flag
O1_1 C1_1 C2_1 O2_1 77.0(3) . . . . ?
O2_1 C3_1 C4_1 O3_1 57.3(3) . . . . ?
O3_1 C5_1 C6_1 O4_1 -71.6(3) . . . . ?
O4_1 C7_1 C8_1 O5_1 66.3(3) . . . . ?
O5_1 C9_1 C10_1 O1_1 -61.6(3) . . . . ?
C2_1 C1_1 O1_1 C10_1 -170.5(2) . . . . ?
C9_1 C10_1 O1_1 C1_1 175.2(2) . . . . ?
C4_1 C3_1 O2_1 C2_1 81.8(3) . . . . ?
C1_1 C2_1 O2_1 C3_1 -166.0(2) . . . . ?
C3_1 C4_1 O3_1 C5_1 174.6(2) . . . . ?
C6_1 C5_1 O3_1 C4_1 164.6(2) . . . . ?
C8_1 C7_1 O4_1 C6_1 -169.5(2) . . . . ?
C5_1 C6_1 O4_1 C7_1 161.6(2) . . . . ?
C10_1 C9_1 O5_1 C8_1 168.1(2) . . . . ?
C7_1 C8_1 O5_1 C9_1 -156.9(2) . . . . ?
O1_2 C1_2 C2_2 O2_2 78.0(2) . . . . ?
O2_2 C3_2 C4_2 O3_2 55.4(3) . . . . ?
O3_2 C5_2 C6_2 O4_2 -73.6(3) . . . . ?
O4_2 C7_2 C8_2 O5_2 68.4(2) . . . . ?
O5_2 C9_2 C10_2 O1_2 -61.6(3) . . . . ?
C2_2 C1_2 O1_2 C10_2 -166.5(2) . . . . ?
C9_2 C10_2 O1_2 C1_2 179.1(2) . . . . ?
C1_2 C2_2 O2_2 C3_2 -168.2(2) . . . . ?
C4_2 C3_2 O2_2 C2_2 81.3(3) . . . . ?
C3_2 C4_2 O3_2 C5_2 172.7(2) . . . . ?
C6_2 C5_2 O3_2 C4_2 164.9(2) . . . . ?
C5_2 C6_2 O4_2 C7_2 163.9(2) . . . . ?
C8_2 C7_2 O4_2 C6_2 -164.9(2) . . . . ?
C10_2 C9_2 O5_2 C8_2 165.5(2) . . . . ?
C7_2 C8_2 O5_2 C9_2 -163.9(2) . . . . ?
